data_4307975
loop_
_publ_author_name
'Keith Izod'
'Corinne Wills'
'William Clegg'
'Ross W. Harrington'

_publ_section_title
;
Alkaline Earth Metal Complexes of a Phosphine-Borane-Stabilized
Carbanion: Synthesis, Structures, and Stabilities
;
_journal_name_full 'Inorganic Chemistry'
_journal_page_first 4320
_journal_page_last 4325
_journal_paper_doi 10.1021/ic062459l
_journal_volume 46
_journal_year 2007
_chemical_absolute_configuration ad
_chemical_formula_moiety 'C18 H54 B2 Mg P2 Si4'
_chemical_formula_sum 'C18 H54 B2 Mg P2 Si4'
_chemical_formula_weight 490.84
_chemical_name_systematic
;
 ?
;
_space_group_IT_number 5
_symmetry_cell_setting monoclinic
_symmetry_space_group_name_Hall 'C 2y'
_symmetry_space_group_name_H-M 'C 1 2 1'
_atom_sites_solution_hydrogens difmap
_atom_sites_solution_primary direct
_atom_sites_solution_secondary difmap
_audit_creation_method SHELXL-97
_cell_angle_alpha 90.00
_cell_angle_beta 96.972(2)
_cell_angle_gamma 90.00
_cell_formula_units_Z 8
_cell_length_a 15.800(2)
_cell_length_b 8.9292(13)
_cell_length_c 44.332(7)
_cell_measurement_reflns_used 9207
_cell_measurement_temperature 150(2)
_cell_measurement_theta_max 28.25
_cell_measurement_theta_min 2.6
_cell_volume 6208.2(15)
_computing_cell_refinement 'Bruker SAINT'
_computing_data_collection 'Bruker SMART'
_computing_data_reduction 'Bruker SAINT'
_computing_molecular_graphics 'Bruker SHELXTL'
_computing_publication_material 'Bruker SHELXTL and local programs'
_computing_structure_refinement 'Bruker SHELXTL'
_computing_structure_solution 'Bruker SHELXTL'
_diffrn_ambient_temperature 150(2)
_diffrn_measured_fraction_theta_full 0.994
_diffrn_measured_fraction_theta_max 0.994
_diffrn_measurement_device_type 'Bruker SMART 1K CCD diffractometer'
_diffrn_measurement_method 'thin-slice \w scans'
_diffrn_radiation_monochromator graphite
_diffrn_radiation_source 'sealed tube'
_diffrn_radiation_type MoK\a
_diffrn_radiation_wavelength 0.71073
_diffrn_reflns_av_R_equivalents 0.0395
_diffrn_reflns_av_sigmaI/netI 0.0553
_diffrn_reflns_limit_h_max 18
_diffrn_reflns_limit_h_min -18
_diffrn_reflns_limit_k_max 10
_diffrn_reflns_limit_k_min -10
_diffrn_reflns_limit_l_max 52
_diffrn_reflns_limit_l_min -52
_diffrn_reflns_number 22041
_diffrn_reflns_theta_full 25.00
_diffrn_reflns_theta_max 25.00
_diffrn_reflns_theta_min 0.93
_diffrn_standards_number 0
_exptl_absorpt_coefficient_mu 0.319
_exptl_absorpt_correction_T_max 0.954
_exptl_absorpt_correction_T_min 0.878
_exptl_absorpt_correction_type multi-scan
_exptl_absorpt_process_details SADABS
_exptl_crystal_colour colourless
_exptl_crystal_density_diffrn 1.050
_exptl_crystal_density_method 'not measured'
_exptl_crystal_description block
_exptl_crystal_F_000 2160
_exptl_crystal_size_max 0.42
_exptl_crystal_size_mid 0.30
_exptl_crystal_size_min 0.15
_refine_diff_density_max 0.419
_refine_diff_density_min -0.554
_refine_diff_density_rms 0.084
_refine_ls_abs_structure_details 'Flack H D (1983), Acta Cryst. A39, 876-881'
_refine_ls_abs_structure_Flack 0.01(12)
_refine_ls_extinction_method none
_refine_ls_goodness_of_fit_ref 1.204
_refine_ls_hydrogen_treatment mixed
_refine_ls_matrix_type full
_refine_ls_number_parameters 567
_refine_ls_number_reflns 10685
_refine_ls_number_restraints 1
_refine_ls_restrained_S_all 1.204
_refine_ls_R_factor_all 0.0589
_refine_ls_R_factor_gt 0.0560
_refine_ls_shift/su_max 0.106
_refine_ls_shift/su_mean 0.002
_refine_ls_structure_factor_coef Fsqd
_refine_ls_weighting_details 'calc w=1/[\s^2^(Fo^2^)+(0.0228P)^2^+21.1477P] where P=(Fo^2^+2Fc^2^)/3'
_refine_ls_weighting_scheme calc
_refine_ls_wR_factor_gt 0.1198
_refine_ls_wR_factor_ref 0.1209
_reflns_number_gt 10211
_reflns_number_total 10685
_reflns_threshold_expression I>2\s(I)
_cod_data_source_file ic062459l-file002_1.cif
_cod_data_source_block ki256_compound_3
_cod_original_cell_volume 6208.3(16)
_cod_original_sg_symbol_H-M 'C 2'
_cod_database_code 4307975

loop_
_symmetry_equiv_pos_as_xyz
'x, y, z'
'-x, y, -z'
'x+1/2, y+1/2, z'
'-x+1/2, y+1/2, -z'

loop_
_atom_site_label
_atom_site_type_symbol
_atom_site_fract_x
_atom_site_fract_y
_atom_site_fract_z
_atom_site_U_iso_or_equiv
_atom_site_adp_type
_atom_site_occupancy
_atom_site_symmetry_multiplicity
_atom_site_calc_flag
_atom_site_refinement_flags
_atom_site_disorder_assembly
_atom_site_disorder_group
Mg1 Mg 0.88006(9) 0.54661(17) 0.12790(3) 0.0185(3) Uani 1 1 d . . .
P1 P 0.81777(8) 0.75508(13) 0.07971(3) 0.0195(3) Uani 1 1 d . . .
P2 P 0.96395(8) 0.36751(14) 0.17793(3) 0.0216(3) Uani 1 1 d . . .
Si1 Si 0.90648(8) 0.47798(15) 0.05704(3) 0.0184(3) Uani 1 1 d . . .
Si2 Si 0.71355(8) 0.46917(15) 0.06438(3) 0.0206(3) Uani 1 1 d . . .
Si3 Si 0.77147(9) 0.30884(15) 0.17604(3) 0.0229(3) Uani 1 1 d . . .
Si4 Si 0.84977(8) 0.61553(14) 0.19850(3) 0.0187(3) Uani 1 1 d . . .
B1 B 0.8970(4) 0.8177(7) 0.11339(13) 0.0246(12) Uani 1 1 d . . .
H1C H 0.903(3) 0.938(5) 0.1160(11) 0.020(12) Uiso 1 1 d . . .
H1B H 0.955(3) 0.756(5) 0.1131(10) 0.018(12) Uiso 1 1 d . . .
H1A H 0.863(3) 0.759(5) 0.1332(10) 0.019(12) Uiso 1 1 d . . .
B2 B 1.0296(4) 0.4654(8) 0.14989(14) 0.0299(13) Uani 1 1 d . . .
H2F H 1.021(3) 0.591(6) 0.1534(11) 0.026(13) Uiso 1 1 d . . .
H2E H 0.992(3) 0.446(6) 0.1294(13) 0.038(15) Uiso 1 1 d . . .
H2D H 1.092(4) 0.431(7) 0.1512(14) 0.06(2) Uiso 1 1 d . . .
C1 C 0.8200(3) 0.5557(5) 0.07874(10) 0.0198(10) Uani 1 1 d . . .
C2 C 0.8323(4) 0.8470(5) 0.04463(12) 0.0302(12) Uani 1 1 d . . .
H2A H 0.8289 0.9557 0.0473 0.045 Uiso 1 1 calc R . .
H2B H 0.7877 0.8146 0.0287 0.045 Uiso 1 1 calc R . .
H2C H 0.8884 0.8208 0.0388 0.045 Uiso 1 1 calc R . .
C3 C 0.7158(3) 0.8302(6) 0.08738(13) 0.0343(13) Uani 1 1 d . . .
H3A H 0.7205 0.9389 0.0902 0.051 Uiso 1 1 calc R . .
H3B H 0.6993 0.7841 0.1059 0.051 Uiso 1 1 calc R . .
H3C H 0.6724 0.8083 0.0702 0.051 Uiso 1 1 calc R . .
C4 C 0.9345(3) 0.2801(5) 0.06794(12) 0.0286(11) Uani 1 1 d . . .
H4A H 0.8844 0.2160 0.0628 0.043 Uiso 1 1 calc R . .
H4B H 0.9527 0.2748 0.0898 0.043 Uiso 1 1 calc R . .
H4C H 0.9809 0.2458 0.0569 0.043 Uiso 1 1 calc R . .
C5 C 0.8773(3) 0.4772(7) 0.01432(11) 0.0323(12) Uani 1 1 d . . .
H5A H 0.8249 0.4192 0.0091 0.048 Uiso 1 1 calc R . .
H5B H 0.9236 0.4317 0.0047 0.048 Uiso 1 1 calc R . .
H5C H 0.8682 0.5803 0.0071 0.048 Uiso 1 1 calc R . .
C6 C 1.0108(3) 0.5825(6) 0.06313(11) 0.0286(12) Uani 1 1 d . . .
H6A H 1.0477 0.5487 0.0482 0.043 Uiso 1 1 calc R . .
H6B H 1.0388 0.5629 0.0837 0.043 Uiso 1 1 calc R . .
H6C H 1.0001 0.6901 0.0606 0.043 Uiso 1 1 calc R . .
C7 C 0.7224(3) 0.2669(6) 0.05430(12) 0.0330(13) Uani 1 1 d . . .
H7A H 0.7476 0.2110 0.0722 0.049 Uiso 1 1 calc R . .
H7B H 0.7588 0.2568 0.0380 0.049 Uiso 1 1 calc R . .
H7C H 0.6656 0.2270 0.0474 0.049 Uiso 1 1 calc R . .
C8 C 0.6357(3) 0.4789(6) 0.09295(13) 0.0337(12) Uani 1 1 d . . .
H8A H 0.6513 0.4053 0.1091 0.051 Uiso 1 1 calc R . .
H8B H 0.5782 0.4569 0.0830 0.051 Uiso 1 1 calc R . .
H8C H 0.6366 0.5796 0.1018 0.051 Uiso 1 1 calc R . .
C9 C 0.6590(3) 0.5593(7) 0.02855(12) 0.0375(13) Uani 1 1 d . . .
H9A H 0.6103 0.4978 0.0203 0.056 Uiso 1 1 calc R . .
H9B H 0.6995 0.5674 0.0135 0.056 Uiso 1 1 calc R . .
H9C H 0.6390 0.6595 0.0333 0.056 Uiso 1 1 calc R . .
C10 C 0.8594(3) 0.4483(5) 0.17346(10) 0.0179(9) Uani 1 1 d . . .
C11 C 1.0164(4) 0.3652(7) 0.21662(12) 0.0398(14) Uani 1 1 d . . .
H11A H 1.0731 0.3203 0.2170 0.060 Uiso 1 1 calc R . .
H11B H 0.9825 0.3061 0.2294 0.060 Uiso 1 1 calc R . .
H11C H 1.0220 0.4679 0.2244 0.060 Uiso 1 1 calc R . .
C12 C 0.9659(4) 0.1728(6) 0.16767(15) 0.0443(15) Uani 1 1 d . . .
H12A H 1.0247 0.1360 0.1708 0.067 Uiso 1 1 calc R . .
H12B H 0.9431 0.1611 0.1462 0.067 Uiso 1 1 calc R . .
H12C H 0.9309 0.1153 0.1804 0.067 Uiso 1 1 calc R . .
C13 C 0.7867(4) 0.1867(6) 0.21088(14) 0.0475(16) Uani 1 1 d . . .
H13A H 0.8401 0.1306 0.2112 0.071 Uiso 1 1 calc R . .
H13B H 0.7389 0.1164 0.2104 0.071 Uiso 1 1 calc R . .
H13C H 0.7889 0.2494 0.2291 0.071 Uiso 1 1 calc R . .
C14 C 0.6650(3) 0.4006(6) 0.17794(14) 0.0374(14) Uani 1 1 d . . .
H14A H 0.6545 0.4748 0.1616 0.056 Uiso 1 1 calc R . .
H14B H 0.6650 0.4503 0.1977 0.056 Uiso 1 1 calc R . .
H14C H 0.6200 0.3244 0.1755 0.056 Uiso 1 1 calc R . .
C15 C 0.7572(3) 0.1801(6) 0.14231(12) 0.0315(12) Uani 1 1 d . . .
H15A H 0.8028 0.1050 0.1442 0.047 Uiso 1 1 calc R . .
H15B H 0.7595 0.2382 0.1237 0.047 Uiso 1 1 calc R . .
H15C H 0.7018 0.1297 0.1414 0.047 Uiso 1 1 calc R . .
C16 C 0.9443(3) 0.7464(6) 0.20190(11) 0.0274(11) Uani 1 1 d . . .
H16A H 0.9955 0.6922 0.2106 0.041 Uiso 1 1 calc R . .
H16B H 0.9339 0.8305 0.2152 0.041 Uiso 1 1 calc R . .
H16C H 0.9526 0.7844 0.1817 0.041 Uiso 1 1 calc R . .
C17 C 0.8325(3) 0.5646(6) 0.23869(11) 0.0287(11) Uani 1 1 d . . .
H17A H 0.8786 0.4987 0.2475 0.043 Uiso 1 1 calc R . .
H17B H 0.7777 0.5127 0.2385 0.043 Uiso 1 1 calc R . .
H17C H 0.8321 0.6559 0.2509 0.043 Uiso 1 1 calc R . .
C18 C 0.7552(3) 0.7385(6) 0.18414(12) 0.0356(13) Uani 1 1 d . . .
H18A H 0.7424 0.7271 0.1621 0.053 Uiso 1 1 calc R . .
H18B H 0.7690 0.8434 0.1890 0.053 Uiso 1 1 calc R . .
H18C H 0.7055 0.7085 0.1939 0.053 Uiso 1 1 calc R . .
Mg2 Mg 0.63368(9) 0.39770(16) 0.37586(3) 0.0165(3) Uani 1 1 d . . .
P3 P 0.74536(7) 0.54120(14) 0.42486(3) 0.0184(2) Uani 1 1 d . . .
P4 P 0.54565(8) 0.21909(13) 0.32687(3) 0.0188(3) Uani 1 1 d . . .
Si5 Si 0.56353(8) 0.64156(14) 0.43355(3) 0.0197(3) Uani 1 1 d . . .
Si6 Si 0.62221(8) 0.31222(14) 0.44727(3) 0.0175(3) Uani 1 1 d . . .
Si7 Si 0.64003(8) 0.48990(15) 0.30460(3) 0.0206(3) Uani 1 1 d . . .
Si8 Si 0.45574(7) 0.52458(14) 0.32189(3) 0.0194(3) Uani 1 1 d . . .
B3 B 0.7917(4) 0.4408(7) 0.39258(13) 0.0267(13) Uani 1 1 d . . .
H3D H 0.750(3) 0.488(5) 0.3719(10) 0.016(11) Uiso 1 1 d . . .
H3E H 0.786(4) 0.329(7) 0.3948(13) 0.044(17) Uiso 1 1 d . . .
H3F H 0.853(4) 0.476(6) 0.3897(12) 0.042(16) Uiso 1 1 d . . .
B4 B 0.6289(4) 0.1317(6) 0.35689(12) 0.0239(11) Uani 1 1 d . . .
H4D H 0.688(3) 0.180(6) 0.3543(11) 0.025(13) Uiso 1 1 d . . .
H4E H 0.606(3) 0.169(6) 0.3781(13) 0.042(16) Uiso 1 1 d . . .
H4F H 0.627(4) 0.011(8) 0.3554(14) 0.057(18) Uiso 1 1 d . . .
C19 C 0.6366(3) 0.4870(5) 0.42426(9) 0.0145(9) Uani 1 1 d . . .
C20 C 0.7587(3) 0.7390(6) 0.41745(13) 0.0311(12) Uani 1 1 d . . .
H20A H 0.8194 0.7612 0.4173 0.047 Uiso 1 1 calc R . .
H20B H 0.7365 0.7980 0.4334 0.047 Uiso 1 1 calc R . .
H20C H 0.7275 0.7647 0.3977 0.047 Uiso 1 1 calc R . .
C21 C 0.8094(3) 0.5174(7) 0.46157(11) 0.0348(13) Uani 1 1 d . . .
H21A H 0.8669 0.5567 0.4605 0.052 Uiso 1 1 calc R . .
H21B H 0.8129 0.4107 0.4668 0.052 Uiso 1 1 calc R . .
H21C H 0.7829 0.5719 0.4772 0.052 Uiso 1 1 calc R . .
C22 C 0.6036(4) 0.7450(6) 0.46979(12) 0.0347(12) Uani 1 1 d . . .
H22A H 0.6601 0.7866 0.4681 0.052 Uiso 1 1 calc R . .
H22B H 0.6072 0.6754 0.4870 0.052 Uiso 1 1 calc R . .
H22C H 0.5640 0.8263 0.4730 0.052 Uiso 1 1 calc R . .
C23 C 0.5475(3) 0.7838(6) 0.40216(12) 0.0320(12) Uani 1 1 d . . .
H23A H 0.5451 0.7330 0.3825 0.048 Uiso 1 1 calc R . .
H23B H 0.5951 0.8549 0.4043 0.048 Uiso 1 1 calc R . .
H23C H 0.4940 0.8378 0.4033 0.048 Uiso 1 1 calc R . .
C24 C 0.4539(3) 0.5762(6) 0.44002(13) 0.0324(13) Uani 1 1 d . . .
H24A H 0.4272 0.5241 0.4219 0.049 Uiso 1 1 calc R . .
H24B H 0.4189 0.6628 0.4442 0.049 Uiso 1 1 calc R . .
H24C H 0.4583 0.5078 0.4574 0.049 Uiso 1 1 calc R . .
C25 C 0.6230(3) 0.3515(6) 0.48897(11) 0.0300(12) Uani 1 1 d . . .
H25A H 0.6059 0.2612 0.4992 0.045 Uiso 1 1 calc R . .
H25B H 0.5829 0.4327 0.4917 0.045 Uiso 1 1 calc R . .
H25C H 0.6805 0.3812 0.4977 0.045 Uiso 1 1 calc R . .
C26 C 0.5166(3) 0.2203(6) 0.43470(13) 0.0327(12) Uani 1 1 d . . .
H26A H 0.5036 0.1481 0.4501 0.049 Uiso 1 1 calc R . .
H26B H 0.5193 0.1682 0.4154 0.049 Uiso 1 1 calc R . .
H26C H 0.4718 0.2967 0.4320 0.049 Uiso 1 1 calc R . .
C27 C 0.7036(3) 0.1621(5) 0.44463(12) 0.0256(11) Uani 1 1 d . . .
H27A H 0.6946 0.0811 0.4588 0.038 Uiso 1 1 calc R . .
H27B H 0.7608 0.2040 0.4498 0.038 Uiso 1 1 calc R . .
H27C H 0.6980 0.1225 0.4239 0.038 Uiso 1 1 calc R . .
C28 C 0.5584(3) 0.4166(5) 0.32860(10) 0.0164(9) Uani 1 1 d . . .
C29 C 0.5470(3) 0.1375(6) 0.28917(11) 0.0302(11) Uani 1 1 d . . .
H29A H 0.5391 0.0289 0.2903 0.045 Uiso 1 1 calc R . .
H29B H 0.6019 0.1589 0.2819 0.045 Uiso 1 1 calc R . .
H29C H 0.5008 0.1809 0.2751 0.045 Uiso 1 1 calc R . .
C30 C 0.4439(3) 0.1565(6) 0.33668(13) 0.0341(13) Uani 1 1 d . . .
H30A H 0.4401 0.0472 0.3348 0.051 Uiso 1 1 calc R . .
H30B H 0.3980 0.2027 0.3229 0.051 Uiso 1 1 calc R . .
H30C H 0.4382 0.1854 0.3577 0.051 Uiso 1 1 calc R . .
C31 C 0.3839(3) 0.4626(7) 0.28709(13) 0.0362(13) Uani 1 1 d . . .
H31A H 0.3609 0.3631 0.2906 0.054 Uiso 1 1 calc R . .
H31B H 0.4165 0.4585 0.2697 0.054 Uiso 1 1 calc R . .
H31C H 0.3368 0.5341 0.2829 0.054 Uiso 1 1 calc R . .
C32 C 0.3916(3) 0.5132(7) 0.35469(12) 0.0338(12) Uani 1 1 d . . .
H32A H 0.4301 0.5039 0.3737 0.051 Uiso 1 1 calc R . .
H32B H 0.3540 0.4256 0.3522 0.051 Uiso 1 1 calc R . .
H32C H 0.3571 0.6042 0.3554 0.051 Uiso 1 1 calc R . .
C33 C 0.4719(3) 0.7288(5) 0.31532(12) 0.0295(12) Uani 1 1 d . . .
H33A H 0.5106 0.7702 0.3322 0.044 Uiso 1 1 calc R . .
H33B H 0.4169 0.7806 0.3140 0.044 Uiso 1 1 calc R . .
H33C H 0.4966 0.7426 0.2963 0.044 Uiso 1 1 calc R . .
C34 C 0.7378(3) 0.3671(6) 0.30479(12) 0.0287(11) Uani 1 1 d . . .
H34A H 0.7205 0.2671 0.2973 0.043 Uiso 1 1 calc R . .
H34B H 0.7668 0.3594 0.3256 0.043 Uiso 1 1 calc R . .
H34C H 0.7766 0.4113 0.2916 0.043 Uiso 1 1 calc R . .
C35 C 0.6822(3) 0.6784(6) 0.31814(13) 0.0333(13) Uani 1 1 d . . .
H35A H 0.7338 0.7014 0.3088 0.050 Uiso 1 1 calc R . .
H35B H 0.6958 0.6769 0.3403 0.050 Uiso 1 1 calc R . .
H35C H 0.6389 0.7552 0.3124 0.050 Uiso 1 1 calc R . .
C36 C 0.5954(3) 0.5095(6) 0.26315(11) 0.0334(12) Uani 1 1 d . . .
H36A H 0.5813 0.4102 0.2546 0.050 Uiso 1 1 calc R . .
H36B H 0.6380 0.5570 0.2520 0.050 Uiso 1 1 calc R . .
H36C H 0.5438 0.5714 0.2615 0.050 Uiso 1 1 calc R . .

loop_
_atom_site_aniso_label
_atom_site_aniso_U_11
_atom_site_aniso_U_22
_atom_site_aniso_U_33
_atom_site_aniso_U_23
_atom_site_aniso_U_13
_atom_site_aniso_U_12
Mg1 0.0168(7) 0.0193(8) 0.0195(7) 0.0002(6) 0.0025(6) -0.0004(6)
P1 0.0256(6) 0.0127(6) 0.0197(6) 0.0006(5) 0.0005(5) -0.0002(5)
P2 0.0207(6) 0.0230(6) 0.0204(6) 0.0029(5) 0.0001(5) 0.0051(5)
Si1 0.0159(6) 0.0214(6) 0.0183(6) -0.0036(5) 0.0042(5) -0.0036(5)
Si2 0.0172(6) 0.0227(7) 0.0222(6) -0.0038(5) 0.0037(5) -0.0034(5)
Si3 0.0279(7) 0.0205(6) 0.0221(7) -0.0012(6) 0.0101(6) -0.0071(6)
Si4 0.0207(6) 0.0189(7) 0.0172(6) -0.0002(5) 0.0053(5) -0.0022(5)
B1 0.028(3) 0.018(3) 0.027(3) -0.005(2) -0.002(2) -0.003(2)
B2 0.019(3) 0.042(4) 0.029(3) 0.000(3) 0.004(2) 0.005(3)
C1 0.021(2) 0.016(2) 0.024(2) 0.0013(19) 0.0043(18) -0.0023(19)
C2 0.046(3) 0.013(2) 0.032(3) 0.002(2) 0.005(2) -0.001(2)
C3 0.036(3) 0.016(3) 0.050(3) -0.008(2) 0.001(3) 0.009(2)
C4 0.028(3) 0.024(3) 0.033(3) -0.005(2) 0.002(2) 0.005(2)
C5 0.028(3) 0.044(3) 0.027(3) -0.008(2) 0.009(2) -0.001(2)
C6 0.018(2) 0.046(3) 0.023(3) -0.008(2) 0.009(2) -0.005(2)
C7 0.030(3) 0.031(3) 0.039(3) -0.010(2) 0.007(2) -0.018(2)
C8 0.022(2) 0.034(3) 0.047(3) -0.003(3) 0.012(2) 0.005(2)
C9 0.030(3) 0.047(4) 0.033(3) -0.008(3) -0.007(2) 0.005(3)
C10 0.014(2) 0.020(2) 0.020(2) 0.0007(19) 0.0043(18) -0.0031(18)
C11 0.038(3) 0.050(4) 0.029(3) 0.008(3) -0.006(2) 0.023(3)
C12 0.046(4) 0.032(3) 0.056(4) -0.003(3) 0.007(3) 0.017(3)
C13 0.073(4) 0.031(3) 0.043(3) 0.009(3) 0.021(3) -0.005(3)
C14 0.028(3) 0.038(3) 0.049(3) -0.013(3) 0.018(3) -0.011(2)
C15 0.031(3) 0.032(3) 0.032(3) -0.009(2) 0.006(2) -0.008(2)
C16 0.034(3) 0.026(3) 0.023(2) 0.003(2) 0.005(2) -0.007(2)
C17 0.030(3) 0.032(3) 0.026(3) -0.008(2) 0.010(2) -0.005(2)
C18 0.037(3) 0.033(3) 0.039(3) -0.005(3) 0.013(3) 0.008(3)
Mg2 0.0149(7) 0.0177(8) 0.0167(7) 0.0000(6) 0.0009(6) -0.0005(6)
P3 0.0130(5) 0.0208(6) 0.0214(6) -0.0001(5) 0.0024(4) -0.0056(5)
P4 0.0206(6) 0.0162(6) 0.0194(6) 0.0001(5) 0.0012(5) -0.0003(5)
Si5 0.0207(6) 0.0163(6) 0.0227(7) 0.0002(5) 0.0046(5) 0.0048(5)
Si6 0.0166(6) 0.0178(6) 0.0187(6) 0.0041(5) 0.0046(5) 0.0014(5)
Si7 0.0178(6) 0.0243(7) 0.0200(6) 0.0057(5) 0.0035(5) 0.0027(5)
Si8 0.0138(6) 0.0196(7) 0.0243(6) 0.0002(5) 0.0005(5) 0.0018(5)
B3 0.017(3) 0.040(4) 0.026(3) 0.005(3) 0.013(2) -0.004(2)
B4 0.027(3) 0.020(3) 0.023(3) 0.001(2) 0.001(2) 0.007(2)
C19 0.015(2) 0.012(2) 0.017(2) 0.0023(17) 0.0032(16) -0.0016(17)
C20 0.027(3) 0.021(3) 0.046(3) 0.003(2) 0.006(2) -0.010(2)
C21 0.023(3) 0.053(4) 0.027(3) -0.007(3) 0.001(2) -0.008(3)
C22 0.046(3) 0.030(3) 0.028(3) -0.009(2) 0.009(2) -0.002(3)
C23 0.031(3) 0.025(3) 0.041(3) 0.009(2) 0.006(2) 0.009(2)
C24 0.020(2) 0.041(3) 0.039(3) 0.008(2) 0.013(2) 0.009(2)
C25 0.035(3) 0.034(3) 0.022(3) 0.006(2) 0.009(2) 0.008(2)
C26 0.029(3) 0.020(3) 0.052(3) 0.001(2) 0.016(2) -0.005(2)
C27 0.029(3) 0.012(2) 0.035(3) 0.007(2) 0.002(2) 0.005(2)
C28 0.008(2) 0.018(2) 0.023(2) 0.0012(18) -0.0018(17) 0.0023(17)
C29 0.045(3) 0.022(3) 0.022(2) -0.008(2) -0.001(2) 0.002(2)
C30 0.028(3) 0.021(3) 0.054(4) 0.002(3) 0.006(2) -0.007(2)
C31 0.027(3) 0.041(3) 0.039(3) -0.002(3) -0.001(2) 0.002(2)
C32 0.020(2) 0.041(3) 0.041(3) -0.005(3) 0.007(2) 0.007(2)
C33 0.025(3) 0.020(3) 0.041(3) 0.003(2) -0.004(2) 0.010(2)
C34 0.020(2) 0.033(3) 0.035(3) 0.009(2) 0.010(2) 0.014(2)
C35 0.025(3) 0.034(3) 0.040(3) 0.010(2) 0.003(2) -0.007(2)
C36 0.040(3) 0.036(3) 0.025(3) 0.008(2) 0.008(2) 0.006(3)

loop_
_atom_type_symbol
_atom_type_description
_atom_type_scat_dispersion_real
_atom_type_scat_dispersion_imag
_atom_type_scat_source
C C 0.0033 0.0016 'International Tables Vol C Tables 4.2.6.8 and 6.1.1.4'
H H 0.0000 0.0000 'International Tables Vol C Tables 4.2.6.8 and 6.1.1.4'
Mg Mg 0.0486 0.0363 'International Tables Vol C Tables 4.2.6.8 and 6.1.1.4'
P P 0.1023 0.0942 'International Tables Vol C Tables 4.2.6.8 and 6.1.1.4'
Si Si 0.0817 0.0704 'International Tables Vol C Tables 4.2.6.8 and 6.1.1.4'
B B 0.0013 0.0007 'International Tables Vol C Tables 4.2.6.8 and 6.1.1.4'

loop_
_geom_angle_atom_site_label_1
_geom_angle_atom_site_label_2
_geom_angle_atom_site_label_3
_geom_angle
_geom_angle_site_symmetry_1
_geom_angle_site_symmetry_3
_geom_angle_publ_flag
P1 Mg1 P2 171.54(7) . . ?
P1 Mg1 B1 40.38(13) . . ?
P1 Mg1 H1B 54.7(11) . . ?
P1 Mg1 H1A 54.8(13) . . ?
P1 Mg1 B2 132.63(15) . . ?
P1 Mg1 H2F 116.9(12) . . ?
P1 Mg1 H2E 122.4(16) . . ?
P1 Mg1 C1 37.69(12) . . ?
P1 Mg1 C10 146.14(13) . . ?
P2 Mg1 B1 131.74(14) . . ?
P2 Mg1 H1B 116.9(11) . . ?
P2 Mg1 H1A 120.1(13) . . ?
P2 Mg1 B2 40.46(14) . . ?
P2 Mg1 H2F 54.7(12) . . ?
P2 Mg1 H2E 53.4(16) . . ?
P2 Mg1 C1 147.93(14) . . ?
P2 Mg1 C10 37.83(11) . . ?
B1 Mg1 H1B 24.9(11) . . ?
B1 Mg1 H1A 27.4(14) . . ?
B1 Mg1 B2 104.4(2) . . ?
B1 Mg1 H2F 80.9(12) . . ?
B1 Mg1 H2E 108.7(16) . . ?
B1 Mg1 C1 76.49(17) . . ?
B1 Mg1 C10 129.06(18) . . ?
H1B Mg1 H1A 48.2(17) . . ?
H1B Mg1 B2 82.0(11) . . ?
H1B Mg1 H2F 62.2(16) . . ?
H1B Mg1 H2E 84(2) . . ?
H1B Mg1 C1 82.5(11) . . ?
H1B Mg1 C10 133.6(11) . . ?
H1A Mg1 B2 111.6(13) . . ?
H1A Mg1 H2F 85.2(18) . . ?
H1A Mg1 H2E 125(2) . . ?
H1A Mg1 C1 92.0(13) . . ?
H1A Mg1 C10 103.6(14) . . ?
B2 Mg1 H2F 26.4(12) . . ?
B2 Mg1 H2E 22.2(16) . . ?
B2 Mg1 C1 129.60(19) . . ?
B2 Mg1 C10 77.00(18) . . ?
H2F Mg1 H2E 44.3(19) . . ?
H2F Mg1 C1 134.6(12) . . ?
H2F Mg1 C10 82.4(12) . . ?
H2E Mg1 C1 108.5(17) . . ?
H2E Mg1 C10 91.1(16) . . ?
C1 Mg1 C10 141.47(17) . . ?
Mg1 P1 B1 58.90(18) . . ?
Mg1 P1 C1 51.19(15) . . ?
Mg1 P1 C2 149.18(19) . . ?
Mg1 P1 C3 109.12(19) . . ?
B1 P1 C1 107.4(2) . . ?
B1 P1 C2 113.7(3) . . ?
B1 P1 C3 104.9(3) . . ?
C1 P1 C2 115.5(2) . . ?
C1 P1 C3 113.2(2) . . ?
C2 P1 C3 101.7(3) . . ?
Mg1 P2 B2 59.36(18) . . ?
Mg1 P2 C10 50.77(15) . . ?
Mg1 P2 C11 147.0(2) . . ?
Mg1 P2 C12 110.9(2) . . ?
B2 P2 C10 107.9(2) . . ?
B2 P2 C11 113.4(3) . . ?
B2 P2 C12 104.4(3) . . ?
C10 P2 C11 114.8(2) . . ?
C10 P2 C12 113.9(3) . . ?
C11 P2 C12 102.0(3) . . ?
C1 Si1 C4 112.2(2) . . ?
C1 Si1 C5 113.9(2) . . ?
C1 Si1 C6 114.7(2) . . ?
C4 Si1 C5 106.0(2) . . ?
C4 Si1 C6 104.8(2) . . ?
C5 Si1 C6 104.3(2) . . ?
C1 Si2 C7 112.7(2) . . ?
C1 Si2 C8 112.6(2) . . ?
C1 Si2 C9 113.9(2) . . ?
C7 Si2 C8 106.3(2) . . ?
C7 Si2 C9 104.5(3) . . ?
C8 Si2 C9 106.2(2) . . ?
C10 Si3 C13 114.3(3) . . ?
C10 Si3 C14 112.7(2) . . ?
C10 Si3 C15 112.0(2) . . ?
C13 Si3 C14 104.0(3) . . ?
C13 Si3 C15 106.8(3) . . ?
C14 Si3 C15 106.3(2) . . ?
C10 Si4 C16 114.8(2) . . ?
C10 Si4 C17 113.4(2) . . ?
C10 Si4 C18 112.2(2) . . ?
C16 Si4 C17 106.1(2) . . ?
C16 Si4 C18 104.6(2) . . ?
C17 Si4 C18 104.9(2) . . ?
Mg1 B1 P1 80.7(2) . . ?
Mg1 B1 H1C 159(3) . . ?
Mg1 B1 H1B 68(2) . . ?
Mg1 B1 H1A 48(2) . . ?
P1 B1 H1C 114(3) . . ?
P1 B1 H1B 109(2) . . ?
P1 B1 H1A 98(2) . . ?
H1C B1 H1B 117(4) . . ?
H1C B1 H1A 113(3) . . ?
H1B B1 H1A 104(3) . . ?
Mg1 B2 P2 80.2(2) . . ?
Mg1 B2 H2F 69(2) . . ?
Mg1 B2 H2E 46(3) . . ?
Mg1 B2 H2D 161(4) . . ?
P2 B2 H2F 106(3) . . ?
P2 B2 H2E 101(3) . . ?
P2 B2 H2D 115(4) . . ?
H2F B2 H2E 102(4) . . ?
H2F B2 H2D 115(4) . . ?
H2E B2 H2D 116(5) . . ?
Mg1 C1 P1 91.1(2) . . ?
Mg1 C1 Si1 103.3(2) . . ?
Mg1 C1 Si2 124.1(2) . . ?
P1 C1 Si1 113.3(2) . . ?
P1 C1 Si2 113.4(2) . . ?
Si1 C1 Si2 110.3(2) . . ?
P1 C2 H2A 109.5 . . ?
P1 C2 H2B 109.5 . . ?
P1 C2 H2C 109.5 . . ?
H2A C2 H2B 109.5 . . ?
H2A C2 H2C 109.5 . . ?
H2B C2 H2C 109.5 . . ?
P1 C3 H3A 109.5 . . ?
P1 C3 H3B 109.5 . . ?
P1 C3 H3C 109.5 . . ?
H3A C3 H3B 109.5 . . ?
H3A C3 H3C 109.5 . . ?
H3B C3 H3C 109.5 . . ?
Si1 C4 H4A 109.5 . . ?
Si1 C4 H4B 109.5 . . ?
Si1 C4 H4C 109.5 . . ?
H4A C4 H4B 109.5 . . ?
H4A C4 H4C 109.5 . . ?
H4B C4 H4C 109.5 . . ?
Si1 C5 H5A 109.5 . . ?
Si1 C5 H5B 109.5 . . ?
Si1 C5 H5C 109.5 . . ?
H5A C5 H5B 109.5 . . ?
H5A C5 H5C 109.5 . . ?
H5B C5 H5C 109.5 . . ?
Si1 C6 H6A 109.5 . . ?
Si1 C6 H6B 109.5 . . ?
Si1 C6 H6C 109.5 . . ?
H6A C6 H6B 109.5 . . ?
H6A C6 H6C 109.5 . . ?
H6B C6 H6C 109.5 . . ?
Si2 C7 H7A 109.5 . . ?
Si2 C7 H7B 109.5 . . ?
Si2 C7 H7C 109.5 . . ?
H7A C7 H7B 109.5 . . ?
H7A C7 H7C 109.5 . . ?
H7B C7 H7C 109.5 . . ?
Si2 C8 H8A 109.5 . . ?
Si2 C8 H8B 109.5 . . ?
Si2 C8 H8C 109.5 . . ?
H8A C8 H8B 109.5 . . ?
H8A C8 H8C 109.5 . . ?
H8B C8 H8C 109.5 . . ?
Si2 C9 H9A 109.5 . . ?
Si2 C9 H9B 109.5 . . ?
Si2 C9 H9C 109.5 . . ?
H9A C9 H9B 109.5 . . ?
H9A C9 H9C 109.5 . . ?
H9B C9 H9C 109.5 . . ?
Mg1 C10 P2 91.40(19) . . ?
Mg1 C10 Si3 119.9(2) . . ?
Mg1 C10 Si4 104.5(2) . . ?
P2 C10 Si3 113.9(2) . . ?
P2 C10 Si4 113.3(2) . . ?
Si3 C10 Si4 112.1(2) . . ?
P2 C11 H11A 109.5 . . ?
P2 C11 H11B 109.5 . . ?
P2 C11 H11C 109.5 . . ?
H11A C11 H11B 109.5 . . ?
H11A C11 H11C 109.5 . . ?
H11B C11 H11C 109.5 . . ?
P2 C12 H12A 109.5 . . ?
P2 C12 H12B 109.5 . . ?
P2 C12 H12C 109.5 . . ?
H12A C12 H12B 109.5 . . ?
H12A C12 H12C 109.5 . . ?
H12B C12 H12C 109.5 . . ?
Si3 C13 H13A 109.5 . . ?
Si3 C13 H13B 109.5 . . ?
Si3 C13 H13C 109.5 . . ?
H13A C13 H13B 109.5 . . ?
H13A C13 H13C 109.5 . . ?
H13B C13 H13C 109.5 . . ?
Si3 C14 H14A 109.5 . . ?
Si3 C14 H14B 109.5 . . ?
Si3 C14 H14C 109.5 . . ?
H14A C14 H14B 109.5 . . ?
H14A C14 H14C 109.5 . . ?
H14B C14 H14C 109.5 . . ?
Si3 C15 H15A 109.5 . . ?
Si3 C15 H15B 109.5 . . ?
Si3 C15 H15C 109.5 . . ?
H15A C15 H15B 109.5 . . ?
H15A C15 H15C 109.5 . . ?
H15B C15 H15C 109.5 . . ?
Si4 C16 H16A 109.5 . . ?
Si4 C16 H16B 109.5 . . ?
Si4 C16 H16C 109.5 . . ?
H16A C16 H16B 109.5 . . ?
H16A C16 H16C 109.5 . . ?
H16B C16 H16C 109.5 . . ?
Si4 C17 H17A 109.5 . . ?
Si4 C17 H17B 109.5 . . ?
Si4 C17 H17C 109.5 . . ?
H17A C17 H17B 109.5 . . ?
H17A C17 H17C 109.5 . . ?
H17B C17 H17C 109.5 . . ?
Si4 C18 H18A 109.5 . . ?
Si4 C18 H18B 109.5 . . ?
Si4 C18 H18C 109.5 . . ?
H18A C18 H18B 109.5 . . ?
H18A C18 H18C 109.5 . . ?
H18B C18 H18C 109.5 . . ?
P3 Mg2 P4 170.41(7) . . ?
P3 Mg2 B3 40.11(14) . . ?
P3 Mg2 H3D 54.5(12) . . ?
P3 Mg2 B4 130.75(14) . . ?
P3 Mg2 H4D 116.3(12) . . ?
P3 Mg2 H4E 120.3(15) . . ?
P3 Mg2 C19 37.55(11) . . ?
P3 Mg2 C28 148.06(13) . . ?
P4 Mg2 B3 131.56(15) . . ?
P4 Mg2 H3D 120.6(12) . . ?
P4 Mg2 B4 40.63(12) . . ?
P4 Mg2 H4D 54.1(12) . . ?
P4 Mg2 H4E 54.2(15) . . ?
P4 Mg2 C19 147.79(12) . . ?
P4 Mg2 C28 37.62(11) . . ?
B3 Mg2 H3D 26.1(13) . . ?
B3 Mg2 B4 103.2(2) . . ?
B3 Mg2 H4D 81.4(12) . . ?
B3 Mg2 H4E 109.8(15) . . ?
B3 Mg2 C19 76.48(17) . . ?
B3 Mg2 C28 129.68(18) . . ?
H3D Mg2 B4 109.8(13) . . ?
H3D Mg2 H4D 85.3(18) . . ?
H3D Mg2 H4E 126(2) . . ?
H3D Mg2 C19 91.5(13) . . ?
H3D Mg2 C28 105.4(13) . . ?
B4 Mg2 H4D 24.5(12) . . ?
B4 Mg2 H4E 25.5(16) . . ?
B4 Mg2 C19 129.76(18) . . ?
B4 Mg2 C28 76.84(17) . . ?
H4D Mg2 H4E 46.3(19) . . ?
H4D Mg2 C19 134.3(12) . . ?
H4D Mg2 C28 82.2(12) . . ?
H4E Mg2 C19 106.1(16) . . ?
H4E Mg2 C28 91.5(15) . . ?
C19 Mg2 C28 141.62(17) . . ?
Mg2 P3 B3 59.24(18) . . ?
Mg2 P3 C19 51.39(14) . . ?
Mg2 P3 C20 111.43(19) . . ?
Mg2 P3 C21 146.4(2) . . ?
B3 P3 C19 108.5(2) . . ?
B3 P3 C20 105.0(3) . . ?
B3 P3 C21 113.1(3) . . ?
C19 P3 C20 113.3(2) . . ?
C19 P3 C21 114.3(2) . . ?
C20 P3 C21 102.2(3) . . ?
Mg2 P4 B4 58.67(18) . . ?
Mg2 P4 C28 51.82(15) . . ?
Mg2 P4 C29 147.62(19) . . ?
Mg2 P4 C30 110.45(19) . . ?
B4 P4 C28 108.0(2) . . ?
B4 P4 C29 112.9(2) . . ?
B4 P4 C30 105.2(3) . . ?
C28 P4 C29 114.9(2) . . ?
C28 P4 C30 113.4(2) . . ?
C29 P4 C30 101.9(3) . . ?
C19 Si5 C22 113.2(2) . . ?
C19 Si5 C23 111.5(2) . . ?
C19 Si5 C24 114.1(2) . . ?
C22 Si5 C23 107.4(3) . . ?
C22 Si5 C24 103.9(2) . . ?
C23 Si5 C24 106.2(2) . . ?
C19 Si6 C25 112.9(2) . . ?
C19 Si6 C26 111.1(2) . . ?
C19 Si6 C27 115.4(2) . . ?
C25 Si6 C26 105.8(2) . . ?
C25 Si6 C27 105.8(2) . . ?
C26 Si6 C27 105.1(2) . . ?
C28 Si7 C34 114.2(2) . . ?
C28 Si7 C35 111.7(2) . . ?
C28 Si7 C36 112.3(2) . . ?
C34 Si7 C35 105.0(2) . . ?
C34 Si7 C36 105.4(2) . . ?
C35 Si7 C36 107.6(2) . . ?
C28 Si8 C31 113.7(2) . . ?
C28 Si8 C32 112.8(2) . . ?
C28 Si8 C33 113.2(2) . . ?
C31 Si8 C32 106.9(2) . . ?
C31 Si8 C33 103.8(2) . . ?
C32 Si8 C33 105.7(3) . . ?
Mg2 B3 P3 80.7(2) . . ?
Mg2 B3 H3D 51(2) . . ?
Mg2 B3 H3E 78(3) . . ?
Mg2 B3 H3F 155(3) . . ?
P3 B3 H3D 101(2) . . ?
P3 B3 H3E 110(3) . . ?
P3 B3 H3F 114(3) . . ?
H3D B3 H3E 114(4) . . ?
H3D B3 H3F 104(4) . . ?
H3E B3 H3F 114(4) . . ?
Mg2 B4 P4 80.7(2) . . ?
Mg2 B4 H4D 70(3) . . ?
Mg2 B4 H4E 55(3) . . ?
Mg2 B4 H4F 164(3) . . ?
P4 B4 H4D 107(3) . . ?
P4 B4 H4E 101(3) . . ?
P4 B4 H4F 111(3) . . ?
H4D B4 H4E 111(4) . . ?
H4D B4 H4F 115(4) . . ?
H4E B4 H4F 110(4) . . ?
Mg2 C19 P3 91.06(18) . . ?
Mg2 C19 Si5 121.3(2) . . ?
Mg2 C19 Si6 103.17(19) . . ?
P3 C19 Si5 114.5(2) . . ?
P3 C19 Si6 113.2(2) . . ?
Si5 C19 Si6 111.7(2) . . ?
P3 C20 H20A 109.5 . . ?
P3 C20 H20B 109.5 . . ?
P3 C20 H20C 109.5 . . ?
H20A C20 H20B 109.5 . . ?
H20A C20 H20C 109.5 . . ?
H20B C20 H20C 109.5 . . ?
P3 C21 H21A 109.5 . . ?
P3 C21 H21B 109.5 . . ?
P3 C21 H21C 109.5 . . ?
H21A C21 H21B 109.5 . . ?
H21A C21 H21C 109.5 . . ?
H21B C21 H21C 109.5 . . ?
Si5 C22 H22A 109.5 . . ?
Si5 C22 H22B 109.5 . . ?
Si5 C22 H22C 109.5 . . ?
H22A C22 H22B 109.5 . . ?
H22A C22 H22C 109.5 . . ?
H22B C22 H22C 109.5 . . ?
Si5 C23 H23A 109.5 . . ?
Si5 C23 H23B 109.5 . . ?
Si5 C23 H23C 109.5 . . ?
H23A C23 H23B 109.5 . . ?
H23A C23 H23C 109.5 . . ?
H23B C23 H23C 109.5 . . ?
Si5 C24 H24A 109.5 . . ?
Si5 C24 H24B 109.5 . . ?
Si5 C24 H24C 109.5 . . ?
H24A C24 H24B 109.5 . . ?
H24A C24 H24C 109.5 . . ?
H24B C24 H24C 109.5 . . ?
Si6 C25 H25A 109.5 . . ?
Si6 C25 H25B 109.5 . . ?
Si6 C25 H25C 109.5 . . ?
H25A C25 H25B 109.5 . . ?
H25A C25 H25C 109.5 . . ?
H25B C25 H25C 109.5 . . ?
Si6 C26 H26A 109.5 . . ?
Si6 C26 H26B 109.5 . . ?
Si6 C26 H26C 109.5 . . ?
H26A C26 H26B 109.5 . . ?
H26A C26 H26C 109.5 . . ?
H26B C26 H26C 109.5 . . ?
Si6 C27 H27A 109.5 . . ?
Si6 C27 H27B 109.5 . . ?
Si6 C27 H27C 109.5 . . ?
H27A C27 H27B 109.5 . . ?
H27A C27 H27C 109.5 . . ?
H27B C27 H27C 109.5 . . ?
Mg2 C28 P4 90.56(19) . . ?
Mg2 C28 Si7 103.12(19) . . ?
Mg2 C28 Si8 121.7(2) . . ?
P4 C28 Si7 113.7(2) . . ?
P4 C28 Si8 114.3(2) . . ?
Si7 C28 Si8 111.7(2) . . ?
P4 C29 H29A 109.5 . . ?
P4 C29 H29B 109.5 . . ?
P4 C29 H29C 109.5 . . ?
H29A C29 H29B 109.5 . . ?
H29A C29 H29C 109.5 . . ?
H29B C29 H29C 109.5 . . ?
P4 C30 H30A 109.5 . . ?
P4 C30 H30B 109.5 . . ?
P4 C30 H30C 109.5 . . ?
H30A C30 H30B 109.5 . . ?
H30A C30 H30C 109.5 . . ?
H30B C30 H30C 109.5 . . ?
Si8 C31 H31A 109.5 . . ?
Si8 C31 H31B 109.5 . . ?
Si8 C31 H31C 109.5 . . ?
H31A C31 H31B 109.5 . . ?
H31A C31 H31C 109.5 . . ?
H31B C31 H31C 109.5 . . ?
Si8 C32 H32A 109.5 . . ?
Si8 C32 H32B 109.5 . . ?
Si8 C32 H32C 109.5 . . ?
H32A C32 H32B 109.5 . . ?
H32A C32 H32C 109.5 . . ?
H32B C32 H32C 109.5 . . ?
Si8 C33 H33A 109.5 . . ?
Si8 C33 H33B 109.5 . . ?
Si8 C33 H33C 109.5 . . ?
H33A C33 H33B 109.5 . . ?
H33A C33 H33C 109.5 . . ?
H33B C33 H33C 109.5 . . ?
Si7 C34 H34A 109.5 . . ?
Si7 C34 H34B 109.5 . . ?
Si7 C34 H34C 109.5 . . ?
H34A C34 H34B 109.5 . . ?
H34A C34 H34C 109.5 . . ?
H34B C34 H34C 109.5 . . ?
Si7 C35 H35A 109.5 . . ?
Si7 C35 H35B 109.5 . . ?
Si7 C35 H35C 109.5 . . ?
H35A C35 H35B 109.5 . . ?
H35A C35 H35C 109.5 . . ?
H35B C35 H35C 109.5 . . ?
Si7 C36 H36A 109.5 . . ?
Si7 C36 H36B 109.5 . . ?
Si7 C36 H36C 109.5 . . ?
H36A C36 H36B 109.5 . . ?
H36A C36 H36C 109.5 . . ?
H36B C36 H36C 109.5 . . ?

loop_
_geom_bond_atom_site_label_1
_geom_bond_atom_site_label_2
_geom_bond_distance
_geom_bond_site_symmetry_2
_geom_bond_publ_flag
Mg1 P1 2.913(2) . ?
Mg1 P2 2.9192(19) . ?
Mg1 B1 2.527(6) . ?
Mg1 H1B 2.35(5) . ?
Mg1 H1A 1.94(5) . ?
Mg1 B2 2.549(6) . ?
Mg1 H2F 2.40(5) . ?
Mg1 H2E 1.98(5) . ?
Mg1 C1 2.270(5) . ?
Mg1 C10 2.262(5) . ?
P1 B1 1.912(5) . ?
P1 C1 1.781(5) . ?
P1 C2 1.798(5) . ?
P1 C3 1.816(5) . ?
P2 B2 1.922(6) . ?
P2 C10 1.791(4) . ?
P2 C11 1.812(5) . ?
P2 C12 1.798(6) . ?
Si1 C1 1.896(5) . ?
Si1 C4 1.871(5) . ?
Si1 C5 1.894(5) . ?
Si1 C6 1.885(5) . ?
Si2 C1 1.890(5) . ?
Si2 C7 1.870(5) . ?
Si2 C8 1.872(5) . ?
Si2 C9 1.892(5) . ?
Si3 C10 1.880(4) . ?
Si3 C13 1.882(6) . ?
Si3 C14 1.883(5) . ?
Si3 C15 1.878(5) . ?
Si4 C10 1.878(5) . ?
Si4 C16 1.888(5) . ?
Si4 C17 1.890(5) . ?
Si4 C18 1.901(5) . ?
B1 H1C 1.08(5) . ?
B1 H1B 1.06(5) . ?
B1 H1A 1.20(5) . ?
B2 H2F 1.14(5) . ?
B2 H2E 1.04(6) . ?
B2 H2D 1.03(6) . ?
C2 H2A 0.980 . ?
C2 H2B 0.980 . ?
C2 H2C 0.980 . ?
C3 H3A 0.980 . ?
C3 H3B 0.980 . ?
C3 H3C 0.980 . ?
C4 H4A 0.980 . ?
C4 H4B 0.980 . ?
C4 H4C 0.980 . ?
C5 H5A 0.980 . ?
C5 H5B 0.980 . ?
C5 H5C 0.980 . ?
C6 H6A 0.980 . ?
C6 H6B 0.980 . ?
C6 H6C 0.980 . ?
C7 H7A 0.980 . ?
C7 H7B 0.980 . ?
C7 H7C 0.980 . ?
C8 H8A 0.980 . ?
C8 H8B 0.980 . ?
C8 H8C 0.980 . ?
C9 H9A 0.980 . ?
C9 H9B 0.980 . ?
C9 H9C 0.980 . ?
C11 H11A 0.980 . ?
C11 H11B 0.980 . ?
C11 H11C 0.980 . ?
C12 H12A 0.980 . ?
C12 H12B 0.980 . ?
C12 H12C 0.980 . ?
C13 H13A 0.980 . ?
C13 H13B 0.980 . ?
C13 H13C 0.980 . ?
C14 H14A 0.980 . ?
C14 H14B 0.980 . ?
C14 H14C 0.980 . ?
C15 H15A 0.980 . ?
C15 H15B 0.980 . ?
C15 H15C 0.980 . ?
C16 H16A 0.980 . ?
C16 H16B 0.980 . ?
C16 H16C 0.980 . ?
C17 H17A 0.980 . ?
C17 H17B 0.980 . ?
C17 H17C 0.980 . ?
C18 H18A 0.980 . ?
C18 H18B 0.980 . ?
C18 H18C 0.980 . ?
Mg2 P3 2.9230(19) . ?
Mg2 P4 2.9089(19) . ?
Mg2 B3 2.546(6) . ?
Mg2 H3D 2.03(4) . ?
Mg2 B4 2.518(6) . ?
Mg2 H4D 2.37(5) . ?
Mg2 H4E 2.09(6) . ?
Mg2 C19 2.285(4) . ?
Mg2 C28 2.287(5) . ?
P3 B3 1.908(6) . ?
P3 C19 1.782(4) . ?
P3 C20 1.814(5) . ?
P3 C21 1.822(5) . ?
P4 B4 1.919(5) . ?
P4 C28 1.776(5) . ?
P4 C29 1.826(5) . ?
P4 C30 1.805(5) . ?
Si5 C19 1.877(4) . ?
Si5 C22 1.894(5) . ?
Si5 C23 1.878(5) . ?
Si5 C24 1.883(5) . ?
Si6 C19 1.893(4) . ?
Si6 C25 1.880(5) . ?
Si6 C26 1.883(5) . ?
Si6 C27 1.871(5) . ?
Si7 C28 1.886(5) . ?
Si7 C34 1.893(5) . ?
Si7 C35 1.882(5) . ?
Si7 C36 1.895(5) . ?
Si8 C28 1.879(4) . ?
Si8 C31 1.884(5) . ?
Si8 C32 1.873(5) . ?
Si8 C33 1.869(5) . ?
B3 H3D 1.15(4) . ?
B3 H3E 1.01(6) . ?
B3 H3F 1.04(6) . ?
B4 H4D 1.05(5) . ?
B4 H4E 1.10(6) . ?
B4 H4F 1.08(7) . ?
C20 H20A 0.980 . ?
C20 H20B 0.980 . ?
C20 H20C 0.980 . ?
C21 H21A 0.980 . ?
C21 H21B 0.980 . ?
C21 H21C 0.980 . ?
C22 H22A 0.980 . ?
C22 H22B 0.980 . ?
C22 H22C 0.980 . ?
C23 H23A 0.980 . ?
C23 H23B 0.980 . ?
C23 H23C 0.980 . ?
C24 H24A 0.980 . ?
C24 H24B 0.980 . ?
C24 H24C 0.980 . ?
C25 H25A 0.980 . ?
C25 H25B 0.980 . ?
C25 H25C 0.980 . ?
C26 H26A 0.980 . ?
C26 H26B 0.980 . ?
C26 H26C 0.980 . ?
C27 H27A 0.980 . ?
C27 H27B 0.980 . ?
C27 H27C 0.980 . ?
C29 H29A 0.980 . ?
C29 H29B 0.980 . ?
C29 H29C 0.980 . ?
C30 H30A 0.980 . ?
C30 H30B 0.980 . ?
C30 H30C 0.980 . ?
C31 H31A 0.980 . ?
C31 H31B 0.980 . ?
C31 H31C 0.980 . ?
C32 H32A 0.980 . ?
C32 H32B 0.980 . ?
C32 H32C 0.980 . ?
C33 H33A 0.980 . ?
C33 H33B 0.980 . ?
C33 H33C 0.980 . ?
C34 H34A 0.980 . ?
C34 H34B 0.980 . ?
C34 H34C 0.980 . ?
C35 H35A 0.980 . ?
C35 H35B 0.980 . ?
C35 H35C 0.980 . ?
C36 H36A 0.980 . ?
C36 H36B 0.980 . ?
C36 H36C 0.980 . ?
